data_7044058
loop_
_publ_author_name
'Wu, Zhao-Feng'
'Huang, Xiao-ying'

_publ_section_title
;
 A series of Mg-Zn heterometallic coordination polymers: Synthesis,
 characterization and fluorescence sensing for Fe3+, CS2 and nitroaromatic
 compounds
;
_journal_name_full 'Dalton Trans.'
_journal_paper_doi 10.1039/C7DT02800H
_journal_year 2017
_chemical_formula_sum 'C53.5 H35.5 Mg1.17 N3.5 O12 Zn1.83'
_chemical_formula_weight 1067.58
_space_group_crystal_system orthorhombic
_space_group_IT_number 62
_space_group_name_Hall '-P 2ac 2n'
_space_group_name_H-M_alt 'P n m a'
_symmetry_space_group_name_Hall '-P 2ac 2n'
_symmetry_space_group_name_H-M 'P n m a'
_atom_sites_solution_hydrogens geom
_audit_creation_method SHELXL-2016/6
_audit_update_record
;
2017-07-27 deposited with the CCDC.
2017-08-31 downloaded from the CCDC.
;
_cell_angle_alpha 90
_cell_angle_beta 90
_cell_angle_gamma 90
_cell_formula_units_Z 8
_cell_length_a 10.6831(5)
_cell_length_b 40.3319(15)
_cell_length_c 22.6181(10)
_cell_measurement_reflns_used 6680
_cell_measurement_temperature 295(2)
_cell_measurement_theta_max 28.1750
_cell_measurement_theta_min 3.7000
_cell_volume 9745.5(7)
_computing_cell_refinement 'CrysAlisPro 1.171.38.41 (Rigaku OD, 2015)'
_computing_data_collection 'CrysAlisPro 1.171.38.41 (Rigaku OD, 2015)'
_computing_data_reduction 'CrysAlisPro 1.171.38.41 (Rigaku OD, 2015)'
_computing_structure_refinement 'SHELXL-2016/6 (Sheldrick, 2016)'
_diffrn_ambient_temperature 295(2)
_diffrn_detector_area_resol_mean 16.2083
_diffrn_measured_fraction_theta_full 0.996
_diffrn_measured_fraction_theta_max 0.850
_diffrn_measurement_device_type 'Xcalibur, Eos'
_diffrn_measurement_method '\w scans'
_diffrn_radiation_type MoK\a
_diffrn_radiation_wavelength 0.71073
_diffrn_reflns_av_R_equivalents 0.0480
_diffrn_reflns_av_unetI/netI 0.0702
_diffrn_reflns_Laue_measured_fraction_full 0.996
_diffrn_reflns_Laue_measured_fraction_max 0.850
_diffrn_reflns_limit_h_max 8
_diffrn_reflns_limit_h_min -14
_diffrn_reflns_limit_k_max 33
_diffrn_reflns_limit_k_min -55
_diffrn_reflns_limit_l_max 14
_diffrn_reflns_limit_l_min -29
_diffrn_reflns_number 34607
_diffrn_reflns_point_group_measured_fraction_full 0.996
_diffrn_reflns_point_group_measured_fraction_max 0.850
_diffrn_reflns_theta_full 25.242
_diffrn_reflns_theta_max 29.554
_diffrn_reflns_theta_min 3.346
_diffrn_source 'fine-focus sealed X-ray tube'
_exptl_absorpt_coefficient_mu 0.988
_exptl_absorpt_correction_T_max 1.00000
_exptl_absorpt_correction_T_min 0.74757
_exptl_absorpt_correction_type multi-scan
_exptl_absorpt_process_details
;
CrysAlisPro 1.171.38.41 (Rigaku Oxford Diffraction, 2015)
Empirical absorption correction using spherical harmonics,
 implemented in SCALE3 ABSPACK scaling algorithm.
;
_exptl_crystal_colour yellow
_exptl_crystal_density_diffrn 1.455
_exptl_crystal_description block
_exptl_crystal_F_000 4368
_exptl_crystal_size_max 0.20
_exptl_crystal_size_mid 0.14
_exptl_crystal_size_min 0.14
_refine_diff_density_max 0.443
_refine_diff_density_min -0.431
_refine_diff_density_rms 0.071
_refine_ls_extinction_method none
_refine_ls_goodness_of_fit_ref 1.005
_refine_ls_hydrogen_treatment constr
_refine_ls_matrix_type full
_refine_ls_number_parameters 654
_refine_ls_number_reflns 11762
_refine_ls_number_restraints 240
_refine_ls_restrained_S_all 1.010
_refine_ls_R_factor_all 0.1195
_refine_ls_R_factor_gt 0.0617
_refine_ls_shift/su_max 0.001
_refine_ls_shift/su_mean 0.000
_refine_ls_structure_factor_coef Fsqd
_refine_ls_weighting_details 'w=1/[\s^2^(Fo^2^)+(0.0700P)^2^+8.5000P] where P=(Fo^2^+2Fc^2^)/3'
_refine_ls_weighting_scheme calc
_refine_ls_wR_factor_gt 0.1396
_refine_ls_wR_factor_ref 0.1669
_reflns_Friedel_coverage 0.000
_reflns_number_gt 7035
_reflns_number_total 11762
_reflns_threshold_expression 'I > 2\s(I)'
_cod_data_source_file c7dt02800h2.cif
_cod_data_source_block x_CCDC2
_cod_original_formula_sum 'C53.50 H35.50 Mg1.17 N3.50 O12 Zn1.83'
_cod_database_code 7044058
_shelx_shelxl_version_number 2016/6
_shelx_space_group_comment
;
The symmetry employed for this shelxl refinement is uniquely defined
by the following loop, which should always be used as a source of
symmetry information in preference to the above space-group names.
They are only intended as comments.
;

loop_
_space_group_symop_operation_xyz
'x, y, z'
'-x+1/2, -y, z+1/2'
'x+1/2, -y+1/2, -z+1/2'
'-x, y+1/2, -z'
'-x, -y, -z'
'x-1/2, y, -z-1/2'
'-x-1/2, y-1/2, z-1/2'
'x, -y-1/2, z'

loop_
_atom_site_label
_atom_site_type_symbol
_atom_site_fract_x
_atom_site_fract_y
_atom_site_fract_z
_atom_site_U_iso_or_equiv
_atom_site_adp_type
_atom_site_occupancy
_atom_site_site_symmetry_order
_atom_site_calc_flag
_atom_site_refinement_flags_posn
_atom_site_refinement_flags_adp
_atom_site_refinement_flags_occupancy
_atom_site_disorder_assembly
_atom_site_disorder_group
Zn1 Zn 0.44364(5) 0.12902(2) 0.64634(2) 0.0385(2) Uani 0.914(4) 1 d . . P A 1
Zn3 Zn 0.64454(5) 0.11980(2) 0.34181(2) 0.03519(18) Uani 0.920(4) 1 d . . P A 1
Mg1 Mg 0.44364(5) 0.12902(2) 0.64634(2) 0.0385(2) Uani 0.086(4) 1 d . . P A 2
Mg3 Mg 0.64454(5) 0.11980(2) 0.34181(2) 0.03519(18) Uani 0.080(4) 1 d . . P A 2
Mg2 Mg 0.55590(11) 0.12723(3) 0.49488(5) 0.0299(3) Uani 1 1 d . . . . .
O1 O 0.5578(3) 0.07979(7) 0.35891(13) 0.0528(8) Uani 1 1 d . . . . .
O2 O 0.4728(3) 0.08969(6) 0.44714(12) 0.0447(7) Uani 1 1 d . . . . .
O3 O 0.5102(4) -0.08374(7) 0.36075(14) 0.0655(10) Uani 1 1 d . . . . .
O4 O 0.4078(3) -0.08948(6) 0.44511(13) 0.0514(8) Uani 1 1 d . . . . .
O5 O 0.2764(3) 0.13338(9) 0.61179(13) 0.0651(10) Uani 1 1 d . . . . .
O6 O 0.3849(3) 0.13698(7) 0.52959(14) 0.0508(8) Uani 1 1 d . . . . .
O7 O -0.2753(3) 0.11738(7) 0.45865(15) 0.0554(8) Uani 1 1 d . . . . .
O8 O -0.1855(3) 0.12538(9) 0.37228(15) 0.0650(9) Uani 1 1 d . . . . .
O9 O 0.5500(3) 0.16648(7) 0.63955(12) 0.0499(8) Uani 1 1 d . . . . .
O10 O 0.6325(3) 0.16324(6) 0.54874(12) 0.0443(7) Uani 1 1 d . . . . .
O11 O 0.5288(3) 0.16433(6) 0.43299(13) 0.0500(8) Uani 1 1 d . . . . .
O12 O 0.5747(3) 0.16361(7) 0.33794(13) 0.0567(8) Uani 1 1 d . . . . .
N1 N 0.4051(4) 0.13057(10) 0.73431(16) 0.0554(10) Uani 1 1 d . . . . .
N2 N 0.6731(3) 0.11105(9) 0.25405(15) 0.0482(9) Uani 1 1 d . . . . .
C1 C 0.5026(4) 0.07080(9) 0.40626(18) 0.0398(9) Uani 1 1 d . . . . .
C2 C 0.4776(4) 0.03436(9) 0.41028(18) 0.0407(9) Uani 1 1 d . . . . .
C3 C 0.5598(5) 0.01477(11) 0.3798(3) 0.0723(16) Uani 1 1 d . . . . .
H3A H 0.624323 0.024644 0.358488 0.087 Uiso 1 1 calc R U . . .
C4 C 0.5490(5) -0.01938(11) 0.3798(3) 0.0735(17) Uani 1 1 d . . . . .
H4A H 0.607065 -0.031993 0.359048 0.088 Uiso 1 1 calc R U . . .
C5 C 0.4547(4) -0.03507(9) 0.40975(18) 0.0425(10) Uani 1 1 d . . . . .
C6 C 0.3672(4) -0.01591(9) 0.44229(18) 0.0396(9) Uani 1 1 d . . . . .
C7 C 0.2663(4) -0.03009(11) 0.4737(2) 0.0632(14) Uani 1 1 d . . . . .
H7A H 0.258173 -0.053040 0.474419 0.076 Uiso 1 1 calc R U . . .
C8 C 0.1819(5) -0.01155(13) 0.5026(3) 0.096(2) Uani 1 1 d . . . . .
H8A H 0.115021 -0.021598 0.521842 0.116 Uiso 1 1 calc R U . . .
C9 C 0.1948(5) 0.02299(13) 0.5035(3) 0.087(2) Uani 1 1 d . . . . .
H9A H 0.136285 0.035805 0.523684 0.104 Uiso 1 1 calc R U . . .
C10 C 0.2911(4) 0.03791(10) 0.4755(2) 0.0552(12) Uani 1 1 d . . . . .
H10A H 0.299452 0.060827 0.477763 0.066 Uiso 1 1 calc R U . . .
C11 C 0.3795(4) 0.01938(9) 0.44297(17) 0.0360(9) Uani 1 1 d . . . . .
C12 C 0.4552(4) -0.07221(9) 0.40628(19) 0.0442(10) Uani 1 1 d . . . . .
C13 C 0.2845(4) 0.13550(10) 0.5560(2) 0.0449(10) Uani 1 1 d . . . . .
C14 C 0.1636(4) 0.13579(10) 0.52231(18) 0.0421(10) Uani 1 1 d . . . . .
C15 C 0.0773(4) 0.11278(12) 0.5377(2) 0.0548(12) Uani 1 1 d . . . . .
H15A H 0.092834 0.098767 0.569480 0.066 Uiso 1 1 calc R U . . .
C16 C -0.0352(4) 0.10981(12) 0.50617(19) 0.0534(12) Uani 1 1 d . . . . .
H16A H -0.093573 0.093972 0.517727 0.064 Uiso 1 1 calc R U . . .
C17 C -0.0606(3) 0.12958(9) 0.45924(18) 0.0388(9) Uani 1 1 d . . . . .
C18 C 0.0266(3) 0.15453(10) 0.44208(19) 0.0410(10) Uani 1 1 d . . . . .
C19 C 0.0038(4) 0.17687(12) 0.3949(2) 0.0593(13) Uani 1 1 d . . . . .
H19A H -0.069998 0.175167 0.373254 0.071 Uiso 1 1 calc R U . . .
C20 C 0.0880(5) 0.20056(13) 0.3809(3) 0.0761(17) Uani 1 1 d . . . . .
H20A H 0.071779 0.214930 0.349686 0.091 Uiso 1 1 calc R U . . .
C21 C 0.1997(4) 0.20374(12) 0.4130(3) 0.0692(15) Uani 1 1 d . . . . .
H21A H 0.257226 0.220080 0.402866 0.083 Uiso 1 1 calc R U . . .
C22 C 0.2237(4) 0.18312(10) 0.4586(2) 0.0537(12) Uani 1 1 d . . . . .
H22A H 0.297289 0.185685 0.479999 0.064 Uiso 1 1 calc R U . . .
C23 C 0.1390(4) 0.15768(9) 0.47431(18) 0.0401(9) Uani 1 1 d . . . . .
C24 C -0.1828(4) 0.12417(10) 0.4285(2) 0.0455(10) Uani 1 1 d . . . . .
C25 C 0.6025(4) 0.17874(9) 0.59377(18) 0.0386(9) Uani 1 1 d . . . . .
C26 C 0.6212(4) 0.21536(9) 0.59676(17) 0.0366(9) Uani 1 1 d . . . . .
C27 C 0.5285(4) 0.23268(10) 0.6237(2) 0.0579(13) Uani 1 1 d . . . . .
H27A H 0.463952 0.221326 0.642496 0.070 Uiso 1 1 calc R U . . .
C28 C 0.7242(3) 0.23219(8) 0.57050(16) 0.0330(8) Uani 1 1 d . . . . .
C29 C 0.8271(4) 0.21586(10) 0.5456(2) 0.0464(10) Uani 1 1 d . . . . .
H29A H 0.828330 0.192805 0.545108 0.056 Uiso 1 1 calc R U . . .
C30 C 0.9237(4) 0.23254(10) 0.5224(2) 0.0620(13) Uani 1 1 d . . . . .
H30A H 0.991019 0.221036 0.506284 0.074 Uiso 1 1 calc R U . . .
C31 C 0.5438(4) 0.17834(9) 0.38520(18) 0.0407(9) Uani 1 1 d . . . . .
C32 C 0.5291(4) 0.21529(8) 0.38245(16) 0.0346(9) Uani 1 1 d . . . . .
C33 C 0.5710(4) 0.23275(9) 0.43013(18) 0.0461(10) Uani 1 1 d . . . . .
H33A H 0.600118 0.221406 0.463187 0.055 Uiso 1 1 calc R U . . .
C34 C 0.4781(3) 0.23244(8) 0.33229(16) 0.0340(8) Uani 1 1 d . . . . .
C35 C 0.4185(4) 0.21596(10) 0.28479(18) 0.0481(11) Uani 1 1 d . . . . .
H35A H 0.419167 0.192912 0.283741 0.058 Uiso 1 1 calc R U . . .
C36 C 0.3607(5) 0.23277(11) 0.2409(2) 0.0632(13) Uani 1 1 d . . . . .
H36A H 0.320885 0.221257 0.210632 0.076 Uiso 1 1 calc R U . . .
C37 C 0.4576(8) 0.1507(2) 0.7711(3) 0.123(3) Uani 1 1 d . U . . .
H37A H 0.517593 0.165494 0.757367 0.148 Uiso 1 1 calc R U . . .
C38 C 0.4267(11) 0.1508(3) 0.8307(3) 0.151(3) Uani 1 1 d . U . . .
H38A H 0.466986 0.165544 0.855965 0.182 Uiso 1 1 calc R U . . .
C39 C 0.3420(8) 0.1305(2) 0.8523(3) 0.106(2) Uani 1 1 d . U . . .
H39A H 0.318798 0.131027 0.891953 0.127 Uiso 1 1 calc R U . . .
C40 C 0.2934(9) 0.1102(3) 0.8161(3) 0.144(3) Uani 1 1 d . U . . .
H40A H 0.236236 0.094637 0.830028 0.173 Uiso 1 1 calc R U . . .
C41 C 0.3230(8) 0.1104(2) 0.7560(3) 0.131(3) Uani 1 1 d . U . . .
H41A H 0.282667 0.095563 0.730886 0.157 Uiso 1 1 calc R U . . .
C42 C 0.7512(6) 0.12785(16) 0.2225(3) 0.094(2) Uani 1 1 d . . . . .
H42A H 0.798295 0.143947 0.241795 0.113 Uiso 1 1 calc R U . . .
C43 C 0.7704(7) 0.1240(2) 0.1636(3) 0.101(2) Uani 1 1 d . . . . .
H43A H 0.828852 0.137125 0.144092 0.121 Uiso 1 1 calc R U . . .
C44 C 0.7068(7) 0.10202(17) 0.1349(3) 0.087(2) Uani 1 1 d . . . . .
H44A H 0.720499 0.098420 0.094784 0.104 Uiso 1 1 calc R U . . .
C45 C 0.6198(11) 0.0844(2) 0.1648(3) 0.149(4) Uani 1 1 d . . . . .
H45A H 0.569679 0.069129 0.145126 0.179 Uiso 1 1 calc R U . . .
C46 C 0.6058(8) 0.08932(18) 0.2248(3) 0.123(3) Uani 1 1 d . . . . .
H46A H 0.546820 0.076806 0.245174 0.147 Uiso 1 1 calc R U . . .
N3 N 0.0690(17) 0.0470(3) 0.7023(8) 0.369(6) Uani 1 1 d G U . B -1
C47 C 0.1416(13) 0.0295(5) 0.7427(6) 0.340(6) Uani 1 1 d G U . B -1
H47A H 0.181883 0.040657 0.773205 0.408 Uiso 1 1 calc R U . B -1
C48 C 0.1540(13) -0.0047(5) 0.7374(7) 0.340(6) Uani 1 1 d G U . B -1
H48A H 0.202572 -0.016392 0.764426 0.408 Uiso 1 1 calc R U . B -1
C49 C 0.0938(17) -0.0214(3) 0.6918(9) 0.351(7) Uani 1 1 d G U . B -1
H49A H 0.102087 -0.044264 0.688278 0.421 Uiso 1 1 calc R U . B -1
C50 C 0.0212(14) -0.0039(5) 0.6514(6) 0.342(7) Uani 1 1 d G U . B -1
H50A H -0.019087 -0.015087 0.620910 0.410 Uiso 1 1 calc R U . B -1
C51 C 0.0088(14) 0.0303(5) 0.6567(7) 0.345(6) Uani 1 1 d G U . B -1
H51A H -0.039778 0.041962 0.629688 0.414 Uiso 1 1 calc R U . B -1
N4 N 0.727(2) 0.2259(6) 0.7601(7) 0.235(6) Uani 0.5 1 d G U P C -1
C52 C 0.7436(16) 0.2593(6) 0.7474(6) 0.233(6) Uani 0.5 1 d G U P C -1
H52A H 0.773827 0.265709 0.710588 0.280 Uiso 0.5 1 calc R U P C -1
C53 C 0.715(3) 0.2831(5) 0.7897(9) 0.226(6) Uani 0.5 1 d G U P C -1
H53A H 0.726109 0.305473 0.781195 0.271 Uiso 0.5 1 calc R U P C -1
C54 C 0.670(2) 0.2735(6) 0.8447(7) 0.230(6) Uani 0.5 1 d G U P C -1
H54A H 0.650750 0.289441 0.873048 0.276 Uiso 0.5 1 calc R U P C -1
C55 C 0.6533(16) 0.2401(6) 0.8575(6) 0.243(6) Uani 0.5 1 d G U P C -1
H55A H 0.623105 0.233645 0.894293 0.291 Uiso 0.5 1 calc R U P C -1
C56 C 0.682(3) 0.2162(5) 0.8152(9) 0.225(6) Uani 0.5 1 d G U P C -1
H56A H 0.670822 0.193880 0.823687 0.270 Uiso 0.5 1 calc R U P C -1

loop_
_atom_site_aniso_label
_atom_site_aniso_U_11
_atom_site_aniso_U_22
_atom_site_aniso_U_33
_atom_site_aniso_U_23
_atom_site_aniso_U_13
_atom_site_aniso_U_12
Zn1 0.0539(3) 0.0314(3) 0.0303(3) 0.00036(19) 0.0029(2) -0.0060(2)
Zn3 0.0463(3) 0.0278(2) 0.0315(3) 0.00053(19) 0.0042(2) -0.0051(2)
Mg1 0.0539(3) 0.0314(3) 0.0303(3) 0.00036(19) 0.0029(2) -0.0060(2)
Mg3 0.0463(3) 0.0278(2) 0.0315(3) 0.00053(19) 0.0042(2) -0.0051(2)
Mg2 0.0347(6) 0.0248(6) 0.0302(6) 0.0009(5) 0.0010(5) -0.0016(5)
O1 0.081(2) 0.0328(14) 0.0450(17) -0.0001(12) 0.0113(16) -0.0165(15)
O2 0.0506(17) 0.0338(14) 0.0495(17) -0.0107(13) 0.0036(14) -0.0092(13)
O3 0.115(3) 0.0296(15) 0.0516(19) 0.0000(14) 0.0209(19) -0.0036(17)
O4 0.069(2) 0.0319(14) 0.0533(18) 0.0159(13) -0.0006(16) -0.0009(14)
O5 0.0524(19) 0.109(3) 0.0335(17) -0.0022(17) 0.0022(15) -0.0095(19)
O6 0.0378(16) 0.0590(18) 0.0556(19) -0.0004(15) 0.0091(15) 0.0038(14)
O7 0.0345(15) 0.0531(18) 0.078(2) -0.0029(16) 0.0129(16) -0.0030(14)
O8 0.0502(18) 0.096(3) 0.049(2) -0.0068(18) -0.0022(16) -0.0140(18)
O9 0.076(2) 0.0360(14) 0.0381(16) 0.0002(12) 0.0009(15) -0.0165(15)
O10 0.0543(17) 0.0335(14) 0.0450(16) -0.0096(12) -0.0022(14) -0.0078(13)
O11 0.069(2) 0.0347(14) 0.0461(17) 0.0145(13) -0.0003(15) 0.0034(14)
O12 0.098(2) 0.0304(14) 0.0420(17) -0.0003(13) 0.0054(17) 0.0057(16)
N1 0.069(3) 0.060(2) 0.037(2) -0.0024(18) 0.0057(19) -0.003(2)
N2 0.059(2) 0.051(2) 0.0340(18) -0.0007(16) 0.0083(18) -0.0067(18)
C1 0.050(2) 0.0302(19) 0.039(2) -0.0008(17) -0.004(2) -0.0093(18)
C2 0.053(2) 0.0275(18) 0.042(2) 0.0015(17) 0.003(2) -0.0032(18)
C3 0.087(4) 0.034(2) 0.096(4) 0.003(2) 0.049(3) -0.010(3)
C4 0.093(4) 0.035(2) 0.093(4) -0.004(2) 0.050(3) -0.006(3)
C5 0.058(3) 0.0275(18) 0.042(2) 0.0041(17) 0.002(2) -0.0022(19)
C6 0.043(2) 0.0352(19) 0.040(2) 0.0076(17) -0.0068(19) -0.0092(18)
C7 0.058(3) 0.037(2) 0.094(4) 0.010(2) 0.018(3) -0.008(2)
C8 0.071(4) 0.060(3) 0.158(7) 0.011(4) 0.057(4) -0.007(3)
C9 0.078(4) 0.050(3) 0.132(6) 0.006(3) 0.047(4) 0.003(3)
C10 0.057(3) 0.035(2) 0.074(3) 0.003(2) 0.017(3) -0.003(2)
C11 0.039(2) 0.0324(18) 0.037(2) 0.0050(16) -0.0046(18) -0.0046(16)
C12 0.061(3) 0.0307(19) 0.041(2) 0.0035(18) -0.014(2) -0.006(2)
C13 0.042(2) 0.046(2) 0.047(3) -0.003(2) 0.001(2) -0.0033(19)
C14 0.039(2) 0.050(2) 0.037(2) -0.0029(19) 0.0074(19) -0.0005(19)
C15 0.051(3) 0.067(3) 0.046(3) 0.010(2) 0.004(2) -0.010(2)
C16 0.050(3) 0.060(3) 0.051(3) 0.004(2) 0.006(2) -0.020(2)
C17 0.031(2) 0.043(2) 0.042(2) -0.0059(18) 0.0055(18) -0.0037(17)
C18 0.030(2) 0.046(2) 0.047(2) -0.0025(19) 0.0057(19) 0.0020(17)
C19 0.043(3) 0.067(3) 0.068(3) 0.016(3) -0.002(2) -0.003(2)
C20 0.062(3) 0.069(3) 0.098(4) 0.041(3) -0.003(3) -0.002(3)
C21 0.045(3) 0.057(3) 0.106(4) 0.032(3) 0.002(3) -0.003(2)
C22 0.040(2) 0.046(2) 0.075(3) 0.007(2) 0.005(2) 0.000(2)
C23 0.036(2) 0.039(2) 0.045(2) -0.0024(18) 0.010(2) -0.0020(18)
C24 0.038(2) 0.043(2) 0.055(3) -0.004(2) 0.005(2) 0.0005(19)
C25 0.050(2) 0.0257(17) 0.040(2) 0.0003(17) -0.007(2) -0.0030(17)
C26 0.048(2) 0.0260(17) 0.036(2) -0.0027(15) -0.0014(19) -0.0009(17)
C27 0.058(3) 0.037(2) 0.079(3) 0.002(2) 0.028(3) -0.006(2)
C28 0.039(2) 0.0286(17) 0.031(2) 0.0000(15) -0.0030(17) 0.0003(16)
C29 0.046(2) 0.033(2) 0.060(3) -0.0024(19) 0.004(2) 0.0048(19)
C30 0.047(3) 0.050(2) 0.089(4) -0.003(2) 0.023(3) 0.005(2)
C31 0.053(2) 0.0273(18) 0.042(2) 0.0050(17) -0.005(2) -0.0042(18)
C32 0.046(2) 0.0258(17) 0.032(2) 0.0018(15) 0.0003(18) 0.0003(16)
C33 0.067(3) 0.035(2) 0.036(2) 0.0043(17) -0.016(2) 0.003(2)
C34 0.040(2) 0.0338(19) 0.0284(19) -0.0003(15) 0.0013(17) -0.0012(16)
C35 0.070(3) 0.037(2) 0.038(2) -0.0066(18) -0.012(2) -0.005(2)
C36 0.092(4) 0.058(3) 0.039(3) -0.004(2) -0.020(3) -0.008(3)
C37 0.190(6) 0.135(5) 0.044(3) -0.019(4) 0.024(4) -0.060(5)
C38 0.227(8) 0.174(7) 0.053(4) -0.030(4) 0.016(5) -0.027(6)
C39 0.133(6) 0.146(6) 0.039(3) 0.004(4) 0.026(4) 0.037(5)
C40 0.175(7) 0.188(7) 0.069(4) 0.015(5) 0.066(5) -0.032(6)
C41 0.167(6) 0.165(6) 0.062(4) -0.003(4) 0.046(4) -0.059(5)
C42 0.118(5) 0.106(5) 0.058(4) -0.003(3) 0.024(4) -0.056(4)
C43 0.095(5) 0.150(7) 0.059(4) 0.010(4) 0.023(4) -0.030(5)
C44 0.120(6) 0.092(5) 0.048(3) 0.005(3) 0.017(4) 0.038(4)
C45 0.266(12) 0.123(7) 0.059(4) -0.023(4) 0.012(6) -0.077(7)
C46 0.205(8) 0.116(5) 0.048(3) -0.020(4) 0.018(4) -0.083(6)
N3 0.432(15) 0.369(13) 0.304(14) -0.066(11) -0.012(11) -0.075(13)
C47 0.398(15) 0.345(14) 0.276(13) -0.076(12) -0.011(11) -0.068(14)
C48 0.393(15) 0.341(15) 0.286(13) -0.061(12) -0.005(11) -0.085(14)
C49 0.401(16) 0.355(14) 0.297(14) -0.062(12) -0.008(12) -0.097(13)
C50 0.417(15) 0.335(14) 0.274(13) -0.048(12) -0.009(11) -0.106(13)
C51 0.418(15) 0.344(15) 0.274(13) -0.075(12) -0.023(11) -0.075(14)
N4 0.273(11) 0.195(12) 0.237(14) 0.028(14) -0.027(11) 0.028(17)
C52 0.274(12) 0.191(14) 0.235(13) 0.011(15) -0.021(11) 0.038(18)
C53 0.255(12) 0.188(12) 0.234(15) 0.019(15) -0.015(13) 0.057(18)
C54 0.247(12) 0.185(13) 0.257(15) 0.033(15) 0.024(12) 0.036(18)
C55 0.258(12) 0.200(14) 0.270(14) 0.011(15) 0.026(11) 0.039(18)
C56 0.248(12) 0.189(12) 0.239(15) 0.003(15) 0.008(13) 0.028(18)

loop_
_atom_type_symbol
_atom_type_description
_atom_type_scat_dispersion_real
_atom_type_scat_dispersion_imag
_atom_type_scat_source
C C 0.0033 0.0016 'International Tables Vol C Tables 4.2.6.8 and 6.1.1.4'
H H 0.0000 0.0000 'International Tables Vol C Tables 4.2.6.8 and 6.1.1.4'
N N 0.0061 0.0033 'International Tables Vol C Tables 4.2.6.8 and 6.1.1.4'
O O 0.0106 0.0060 'International Tables Vol C Tables 4.2.6.8 and 6.1.1.4'
Zn Zn 0.2839 1.4301 'International Tables Vol C Tables 4.2.6.8 and 6.1.1.4'
Mg Mg 0.0486 0.0363 'International Tables Vol C Tables 4.2.6.8 and 6.1.1.4'

loop_
_geom_angle_atom_site_label_1
_geom_angle_atom_site_label_2
_geom_angle_atom_site_label_3
_geom_angle
_geom_angle_site_symmetry_1
_geom_angle_site_symmetry_3
O9 Zn1 O3 127.15(15) . 5_656
O9 Zn1 O5 116.28(14) . .
O3 Zn1 O5 106.84(16) 5_656 .
O9 Zn1 N1 100.16(14) . .
O3 Zn1 N1 99.50(15) 5_656 .
O5 Zn1 N1 101.71(15) . .
O1 Zn3 O12 126.95(15) . .
O1 Zn3 O8 118.61(15) . 1_655
O12 Zn3 O8 105.73(15) . 1_655
O1 Zn3 N2 97.13(13) . .
O12 Zn3 N2 99.96(13) . .
O8 Zn3 N2 102.95(14) 1_655 .
O9 Mg1 O3 127.15(15) . 5_656
O9 Mg1 O5 116.28(14) . .
O3 Mg1 O5 106.84(16) 5_656 .
O9 Mg1 N1 100.16(14) . .
O3 Mg1 N1 99.50(15) 5_656 .
O5 Mg1 N1 101.71(15) . .
O9 Mg1 C13 103.96(13) . .
O3 Mg1 C13 101.24(14) 5_656 .
O5 Mg1 C13 26.49(12) . .
N1 Mg1 C13 128.07(15) . .
O9 Mg1 O6 88.03(10) . .
O3 Mg1 O6 95.22(12) 5_656 .
O5 Mg1 O6 52.71(10) . .
N1 Mg1 O6 153.56(13) . .
C13 Mg1 O6 26.26(10) . .
O9 Mg1 C12 112.72(13) . 5_656
O3 Mg1 C12 22.53(12) 5_656 5_656
O5 Mg1 C12 104.84(14) . 5_656
N1 Mg1 C12 121.31(14) . 5_656
C13 Mg1 C12 90.04(12) . 5_656
O6 Mg1 C12 76.94(10) . 5_656
O9 Mg1 Mg2 75.02(9) . .
O3 Mg1 Mg2 79.35(10) 5_656 .
O5 Mg1 Mg2 85.79(9) . .
N1 Mg1 Mg2 172.39(12) . .
C13 Mg1 Mg2 59.36(10) . .
O6 Mg1 Mg2 33.54(6) . .
C12 Mg1 Mg2 56.97(9) 5_656 .
O1 Mg3 O12 126.95(15) . .
O1 Mg3 O8 118.61(15) . 1_655
O12 Mg3 O8 105.73(15) . 1_655
O1 Mg3 N2 97.13(13) . .
O12 Mg3 N2 99.96(13) . .
O8 Mg3 N2 102.95(14) 1_655 .
O1 Mg3 C24 103.95(13) . 1_655
O12 Mg3 C24 103.82(13) . 1_655
O8 Mg3 C24 25.99(13) 1_655 1_655
N2 Mg3 C24 128.04(14) . 1_655
O1 Mg3 C31 117.48(13) . .
O12 Mg3 C31 23.38(11) . .
O8 Mg3 C31 97.91(13) 1_655 .
N2 Mg3 C31 123.35(13) . .
C24 Mg3 C31 87.29(12) 1_655 .
O1 Mg3 Mg2 75.34(9) . .
O12 Mg3 Mg2 82.25(9) . .
O8 Mg3 Mg2 84.02(10) 1_655 .
N2 Mg3 Mg2 171.67(11) . .
C24 Mg3 Mg2 58.40(10) 1_655 .
C31 Mg3 Mg2 59.15(8) . .
O7 Mg2 O6 178.83(14) 1_655 .
O7 Mg2 O2 91.59(12) 1_655 .
O6 Mg2 O2 87.53(12) . .
O7 Mg2 O10 91.37(12) 1_655 .
O6 Mg2 O10 89.55(12) . .
O2 Mg2 O10 175.37(12) . .
O7 Mg2 O11 89.57(13) 1_655 .
O6 Mg2 O11 89.76(13) . .
O2 Mg2 O11 96.70(13) . .
O10 Mg2 O11 86.89(12) . .
O7 Mg2 O4 87.38(13) 1_655 5_656
O6 Mg2 O4 93.30(13) . 5_656
O2 Mg2 O4 83.36(12) . 5_656
O10 Mg2 O4 93.22(12) . 5_656
O11 Mg2 O4 176.94(14) . 5_656
O7 Mg2 Mg3 50.14(10) 1_655 .
O6 Mg2 Mg3 128.71(10) . .
O2 Mg2 Mg3 63.16(8) . .
O10 Mg2 Mg3 121.43(9) . .
O11 Mg2 Mg3 56.40(8) . .
O4 Mg2 Mg3 121.21(9) 5_656 .
O7 Mg2 Mg1 132.97(11) 1_655 .
O6 Mg2 Mg1 48.16(9) . .
O2 Mg2 Mg1 111.51(9) . .
O10 Mg2 Mg1 63.90(8) . .
O11 Mg2 Mg1 125.30(9) . .
O4 Mg2 Mg1 57.28(9) 5_656 .
Mg3 Mg2 Mg1 174.60(4) . .
C1 O1 Zn3 129.6(3) . .
C1 O1 Mg3 129.6(3) . .
C1 O2 Mg2 137.0(3) . .
C12 O3 Zn1 122.6(3) . 5_656
C12 O4 Mg2 143.6(3) . 5_656
C13 O5 Zn1 109.9(3) . .
C13 O5 Mg1 109.9(3) . .
C13 O6 Mg2 164.9(3) . .
C13 O6 Mg1 74.0(2) . .
Mg2 O6 Mg1 98.30(11) . .
C24 O7 Mg2 153.8(3) . 1_455
C24 O8 Zn3 111.7(3) . 1_455
C25 O9 Zn1 129.6(3) . .
C25 O9 Mg1 129.6(3) . .
C25 O10 Mg2 137.6(3) . .
C31 O11 Mg2 155.3(3) . .
C31 O12 Zn3 119.6(3) . .
C31 O12 Mg3 119.6(3) . .
C37 N1 C41 116.5(5) . .
C37 N1 Mg1 124.2(4) . .
C41 N1 Mg1 119.3(4) . .
C37 N1 Zn1 124.2(4) . .
C41 N1 Zn1 119.3(4) . .
C42 N2 C46 115.2(5) . .
C42 N2 Mg3 123.0(4) . .
C46 N2 Mg3 121.6(4) . .
C42 N2 Zn3 123.0(4) . .
C46 N2 Zn3 121.6(4) . .
O2 C1 O1 124.8(4) . .
O2 C1 C2 120.8(4) . .
O1 C1 C2 114.4(3) . .
C3 C2 C11 119.4(4) . .
C3 C2 C1 115.0(4) . .
C11 C2 C1 125.6(4) . .
C2 C3 C4 121.4(4) . .
C2 C3 H3A 119.3 . .
C4 C3 H3A 119.3 . .
C5 C4 C3 121.5(4) . .
C5 C4 H4A 119.2 . .
C3 C4 H4A 119.2 . .
C4 C5 C6 119.3(4) . .
C4 C5 C12 115.7(4) . .
C6 C5 C12 125.0(4) . .
C7 C6 C5 122.9(4) . .
C7 C6 C11 117.9(4) . .
C5 C6 C11 119.2(3) . .
C8 C7 C6 122.2(4) . .
C8 C7 H7A 118.9 . .
C6 C7 H7A 118.9 . .
C7 C8 C9 119.8(5) . .
C7 C8 H8A 120.1 . .
C9 C8 H8A 120.1 . .
C10 C9 C8 120.7(5) . .
C10 C9 H9A 119.6 . .
C8 C9 H9A 119.6 . .
C9 C10 C11 121.3(4) . .
C9 C10 H10A 119.4 . .
C11 C10 H10A 119.4 . .
C10 C11 C2 122.7(3) . .
C10 C11 C6 118.1(4) . .
C2 C11 C6 119.1(4) . .
O4 C12 O3 124.1(4) . .
O4 C12 C5 121.8(4) . .
O3 C12 C5 114.1(4) . .
O6 C13 O5 123.2(4) . .
O6 C13 C14 120.2(4) . .
O5 C13 C14 116.6(4) . .
O6 C13 Mg1 79.7(2) . .
O5 C13 Mg1 43.6(2) . .
C14 C13 Mg1 159.7(3) . .
C15 C14 C23 119.7(4) . .
C15 C14 C13 116.8(4) . .
C23 C14 C13 123.5(4) . .
C14 C15 C16 120.8(4) . .
C14 C15 H15A 119.6 . .
C16 C15 H15A 119.6 . .
C17 C16 C15 121.3(4) . .
C17 C16 H16A 119.4 . .
C15 C16 H16A 119.4 . .
C16 C17 C18 119.9(4) . .
C16 C17 C24 117.0(4) . .
C18 C17 C24 123.1(4) . .
C23 C18 C19 118.6(4) . .
C23 C18 C17 118.6(4) . .
C19 C18 C17 122.8(4) . .
C20 C19 C18 120.7(4) . .
C20 C19 H19A 119.6 . .
C18 C19 H19A 119.6 . .
C19 C20 C21 120.7(5) . .
C19 C20 H20A 119.6 . .
C21 C20 H20A 119.6 . .
C22 C21 C20 120.0(4) . .
C22 C21 H21A 120.0 . .
C20 C21 H21A 120.0 . .
C21 C22 C23 121.3(4) . .
C21 C22 H22A 119.4 . .
C23 C22 H22A 119.4 . .
C18 C23 C22 118.7(4) . .
C18 C23 C14 119.7(4) . .
C22 C23 C14 121.6(4) . .
O7 C24 O8 122.9(4) . .
O7 C24 C17 118.3(4) . .
O8 C24 C17 118.7(4) . .
O10 C25 O9 125.8(3) . .
O10 C25 C26 120.2(4) . .
O9 C25 C26 113.9(3) . .
C27 C26 C28 120.4(3) . .
C27 C26 C25 115.6(4) . .
C28 C26 C25 123.8(3) . .
C26 C27 C27 121.0(2) . 8_565
C26 C27 H27A 119.5 . .
C27 C27 H27A 119.5 8_565 .
C29 C28 C26 123.4(3) . .
C29 C28 C28 118.1(2) . 8_565
C26 C28 C28 118.5(2) . 8_565
C30 C29 C28 121.8(4) . .
C30 C29 H29A 119.1 . .
C28 C29 H29A 119.1 . .
C29 C30 C30 120.2(2) . 8_565
C29 C30 H30A 119.9 . .
C30 C30 H30A 119.9 8_565 .
O11 C31 O12 124.1(4) . .
O11 C31 C32 118.6(4) . .
O12 C31 C32 117.3(3) . .
O11 C31 Mg3 88.3(2) . .
O12 C31 Mg3 36.99(18) . .
C32 C31 Mg3 150.6(3) . .
C33 C32 C34 120.1(3) . .
C33 C32 C31 116.5(3) . .
C34 C32 C31 123.4(3) . .
C32 C33 C33 121.1(2) . 8_565
C32 C33 H33A 119.5 . .
C33 C33 H33A 119.5 8_565 .
C35 C34 C34 118.0(2) . 8_565
C35 C34 C32 123.0(3) . .
C34 C34 C32 118.8(2) 8_565 .
C36 C35 C34 121.9(4) . .
C36 C35 H35A 119.1 . .
C34 C35 H35A 119.1 . .
C35 C36 C36 120.1(2) . 8_565
C35 C36 H36A 120.0 . .
C36 C36 H36A 120.0 8_565 .
N1 C37 C38 121.7(7) . .
N1 C37 H37A 119.1 . .
C38 C37 H37A 119.1 . .
C39 C38 C37 121.5(8) . .
C39 C38 H38A 119.2 . .
C37 C38 H38A 119.2 . .
C40 C39 C38 116.3(7) . .
C40 C39 H39A 121.9 . .
C38 C39 H39A 121.9 . .
C39 C40 C41 122.2(8) . .
C39 C40 H40A 118.9 . .
C41 C40 H40A 118.9 . .
N1 C41 C40 121.8(8) . .
N1 C41 H41A 119.1 . .
C40 C41 H41A 119.1 . .
N2 C42 C43 125.5(6) . .
N2 C42 H42A 117.2 . .
C43 C42 H42A 117.2 . .
C44 C43 C42 119.5(6) . .
C44 C43 H43A 120.2 . .
C42 C43 H43A 120.2 . .
C43 C44 C45 118.0(6) . .
C43 C44 H44A 121.0 . .
C45 C44 H44A 121.0 . .
C44 C45 C46 119.5(7) . .
C44 C45 H45A 120.3 . .
C46 C45 H45A 120.3 . .
N2 C46 C45 122.2(7) . .
N2 C46 H46A 118.9 . .
C45 C46 H46A 118.9 . .
C47 N3 C51 120.0 . .
N3 C47 C48 120.0 . .
N3 C47 H47A 120.0 . .
C48 C47 H47A 120.0 . .
C49 C48 C47 120.0 . .
C49 C48 H48A 120.0 . .
C47 C48 H48A 120.0 . .
C50 C49 C48 120.0 . .
C50 C49 H49A 120.0 . .
C48 C49 H49A 120.0 . .
C49 C50 C51 120.0 . .
C49 C50 H50A 120.0 . .
C51 C50 H50A 120.0 . .
C50 C51 N3 120.0 . .
C50 C51 H51A 120.0 . .
N3 C51 H51A 120.0 . .
C52 N4 C56 120.0 . .
N4 C52 C53 120.0 . .
N4 C52 H52A 120.0 . .
C53 C52 H52A 120.0 . .
C52 C53 C54 120.0 . .
C52 C53 H53A 120.0 . .
C54 C53 H53A 120.0 . .
C55 C54 C53 120.0 . .
C55 C54 H54A 120.0 . .
C53 C54 H54A 120.0 . .
C56 C55 C54 120.0 . .
C56 C55 H55A 120.0 . .
C54 C55 H55A 120.0 . .
C55 C56 N4 120.0 . .
C55 C56 H56A 120.0 . .
N4 C56 H56A 120.0 . .

loop_
_geom_bond_atom_site_label_1
_geom_bond_atom_site_label_2
_geom_bond_distance
_geom_bond_site_symmetry_2
Zn1 O9 1.896(3) .
Zn1 O3 1.898(3) 5_656
Zn1 O5 1.958(3) .
Zn1 N1 2.033(4) .
Zn3 O1 1.900(3) .
Zn3 O12 1.920(3) .
Zn3 O8 1.955(3) 1_655
Zn3 N2 2.039(3) .
Mg1 O9 1.896(3) .
Mg1 O3 1.898(3) 5_656
Mg1 O5 1.958(3) .
Mg1 N1 2.033(4) .
Mg1 C13 2.670(4) .
Mg1 O6 2.733(3) .
Mg1 C12 2.799(4) 5_656
Mg1 Mg2 3.6303(13) .
Mg3 O1 1.900(3) .
Mg3 O12 1.920(3) .
Mg3 O8 1.955(3) 1_655
Mg3 N2 2.039(3) .
Mg3 C24 2.697(5) 1_655
Mg3 C31 2.774(4) .
Mg3 Mg2 3.6019(12) .
Mg2 O7 2.021(3) 1_655
Mg2 O6 2.027(3) .
Mg2 O2 2.061(3) .
Mg2 O10 2.065(3) .
Mg2 O11 2.069(3) .
Mg2 O4 2.076(3) 5_656
O1 C1 1.275(5) .
O2 C1 1.240(4) .
O3 C12 1.273(5) .
O4 C12 1.230(5) .
O5 C13 1.267(5) .
O6 C13 1.229(5) .
O7 C24 1.232(5) .
O8 C24 1.272(5) .
O9 C25 1.277(5) .
O10 C25 1.237(4) .
O11 C31 1.230(4) .
O12 C31 1.267(5) .
N1 C37 1.291(7) .
N1 C41 1.294(8) .
N2 C42 1.290(6) .
N2 C46 1.312(7) .
C1 C2 1.496(5) .
C2 C3 1.368(6) .
C2 C11 1.418(5) .
C3 C4 1.382(6) .
C3 H3A 0.9300 .
C4 C5 1.368(6) .
C4 H4A 0.9300 .
C5 C6 1.419(6) .
C5 C12 1.500(5) .
C6 C7 1.412(6) .
C6 C11 1.429(5) .
C7 C8 1.341(7) .
C7 H7A 0.9300 .
C8 C9 1.400(7) .
C8 H8A 0.9300 .
C9 C10 1.350(6) .
C9 H9A 0.9300 .
C10 C11 1.412(6) .
C10 H10A 0.9300 .
C13 C14 1.500(6) .
C14 C15 1.354(6) .
C14 C23 1.423(5) .
C15 C16 1.403(6) .
C15 H15A 0.9300 .
C16 C17 1.355(6) .
C16 H16A 0.9300 .
C17 C18 1.425(5) .
C17 C24 1.495(6) .
C18 C23 1.411(5) .
C18 C19 1.418(6) .
C19 C20 1.350(6) .
C19 H19A 0.9300 .
C20 C21 1.402(7) .
C20 H20A 0.9300 .
C21 C22 1.349(6) .
C21 H21A 0.9300 .
C22 C23 1.413(5) .
C22 H22A 0.9300 .
C25 C26 1.492(5) .
C26 C27 1.357(6) .
C26 C28 1.423(5) .
C27 C27 1.397(8) 8_565
C27 H27A 0.9300 .
C28 C29 1.400(5) .
C28 C28 1.437(6) 8_565
C29 C30 1.339(6) .
C29 H29A 0.9300 .
C30 C30 1.409(8) 8_565
C30 H30A 0.9300 .
C31 C32 1.500(5) .
C32 C33 1.363(5) .
C32 C34 1.436(5) .
C33 C33 1.392(7) 8_565
C33 H33A 0.9300 .
C34 C35 1.414(5) .
C34 C34 1.417(7) 8_565
C35 C36 1.352(6) .
C35 H35A 0.9300 .
C36 C36 1.390(9) 8_565
C36 H36A 0.9300 .
C37 C38 1.387(9) .
C37 H37A 0.9300 .
C38 C39 1.314(11) .
C38 H38A 0.9300 .
C39 C40 1.271(11) .
C39 H39A 0.9300 .
C40 C41 1.395(9) .
C40 H40A 0.9300 .
C41 H41A 0.9300 .
C42 C43 1.356(8) .
C42 H42A 0.9300 .
C43 C44 1.293(9) .
C43 H43A 0.9300 .
C44 C45 1.352(10) .
C44 H44A 0.9300 .
C45 C46 1.379(8) .
C45 H45A 0.9300 .
C46 H46A 0.9300 .
N3 C47 1.3900 .
N3 C51 1.3900 .
C47 C48 1.3900 .
C47 H47A 0.9300 .
C48 C49 1.3900 .
C48 H48A 0.9300 .
C49 C50 1.3900 .
C49 H49A 0.9300 .
C50 C51 1.3900 .
C50 H50A 0.9300 .
C51 H51A 0.9300 .
N4 C52 1.3900 .
N4 C56 1.3900 .
C52 C53 1.3900 .
C52 H52A 0.9300 .
C53 C54 1.3900 .
C53 H53A 0.9300 .
C54 C55 1.3900 .
C54 H54A 0.9300 .
C55 C56 1.3900 .
C55 H55A 0.9300 .
C56 H56A 0.9300 .

loop_
_geom_torsion_atom_site_label_1
_geom_torsion_atom_site_label_2
_geom_torsion_atom_site_label_3
_geom_torsion_atom_site_label_4
_geom_torsion
_geom_torsion_site_symmetry_1
_geom_torsion_site_symmetry_4
O3 Zn1 O9 C25 71.5(4) 5_656 .
O5 Zn1 O9 C25 -69.7(4) . .
N1 Zn1 O9 C25 -178.3(4) . .
O3 Mg1 O9 C25 71.5(4) 5_656 .
O5 Mg1 O9 C25 -69.7(4) . .
N1 Mg1 O9 C25 -178.3(4) . .
C13 Mg1 O9 C25 -44.6(4) . .
O6 Mg1 O9 C25 -23.6(4) . .
C12 Mg1 O9 C25 51.4(4) 5_656 .
Mg2 Mg1 O9 C25 7.8(3) . .
Mg2 O2 C1 O1 -46.5(6) . .
Mg2 O2 C1 C2 132.0(4) . .
Zn3 O1 C1 O2 15.8(6) . .
Mg3 O1 C1 O2 15.8(6) . .
Zn3 O1 C1 C2 -162.7(3) . .
Mg3 O1 C1 C2 -162.7(3) . .
O2 C1 C2 C3 -150.9(5) . .
O1 C1 C2 C3 27.7(6) . .
O2 C1 C2 C11 28.3(6) . .
O1 C1 C2 C11 -153.1(4) . .
C11 C2 C3 C4 0.3(8) . .
C1 C2 C3 C4 179.5(5) . .
C2 C3 C4 C5 0.9(9) . .
C3 C4 C5 C6 -1.1(8) . .
C3 C4 C5 C12 -179.6(5) . .
C4 C5 C6 C7 179.1(5) . .
C12 C5 C6 C7 -2.5(7) . .
C4 C5 C6 C11 0.1(6) . .
C12 C5 C6 C11 178.5(4) . .
C5 C6 C7 C8 -177.6(5) . .
C11 C6 C7 C8 1.4(8) . .
C6 C7 C8 C9 -2.0(10) . .
C7 C8 C9 C10 0.2(11) . .
C8 C9 C10 C11 2.0(9) . .
C9 C10 C11 C2 176.3(5) . .
C9 C10 C11 C6 -2.5(7) . .
C3 C2 C11 C10 -180.0(5) . .
C1 C2 C11 C10 0.9(7) . .
C3 C2 C11 C6 -1.2(6) . .
C1 C2 C11 C6 179.7(4) . .
C7 C6 C11 C10 0.8(6) . .
C5 C6 C11 C10 179.9(4) . .
C7 C6 C11 C2 -178.0(4) . .
C5 C6 C11 C2 1.0(6) . .
Mg2 O4 C12 O3 55.7(7) 5_656 .
Mg2 O4 C12 C5 -123.0(5) 5_656 .
Zn1 O3 C12 O4 -12.8(6) 5_656 .
Zn1 O3 C12 C5 165.9(3) 5_656 .
C4 C5 C12 O4 154.2(5) . .
C6 C5 C12 O4 -24.2(7) . .
C4 C5 C12 O3 -24.6(6) . .
C6 C5 C12 O3 157.0(4) . .
Mg2 O6 C13 O5 64.5(13) . .
Mg1 O6 C13 O5 3.4(4) . .
Mg2 O6 C13 C14 -114.9(11) . .
Mg1 O6 C13 C14 -175.9(4) . .
Mg2 O6 C13 Mg1 61.1(12) . .
Zn1 O5 C13 O6 -4.9(5) . .
Mg1 O5 C13 O6 -4.9(5) . .
Zn1 O5 C13 C14 174.5(3) . .
Mg1 O5 C13 C14 174.5(3) . .
O6 C13 C14 C15 132.9(4) . .
O5 C13 C14 C15 -46.4(6) . .
Mg1 C13 C14 C15 -35.4(10) . .
O6 C13 C14 C23 -44.1(6) . .
O5 C13 C14 C23 136.5(4) . .
Mg1 C13 C14 C23 147.6(7) . .
C23 C14 C15 C16 1.2(7) . .
C13 C14 C15 C16 -176.0(4) . .
C14 C15 C16 C17 0.6(7) . .
C15 C16 C17 C18 -1.7(7) . .
C15 C16 C17 C24 179.5(4) . .
C16 C17 C18 C23 0.9(6) . .
C24 C17 C18 C23 179.7(4) . .
C16 C17 C18 C19 -177.5(4) . .
C24 C17 C18 C19 1.3(6) . .
C23 C18 C19 C20 0.2(7) . .
C17 C18 C19 C20 178.6(5) . .
C18 C19 C20 C21 -0.3(9) . .
C19 C20 C21 C22 -0.3(9) . .
C20 C21 C22 C23 1.1(8) . .
C19 C18 C23 C22 0.6(6) . .
C17 C18 C23 C22 -177.9(4) . .
C19 C18 C23 C14 179.4(4) . .
C17 C18 C23 C14 0.9(6) . .
C21 C22 C23 C18 -1.2(7) . .
C21 C22 C23 C14 180.0(4) . .
C15 C14 C23 C18 -1.9(6) . .
C13 C14 C23 C18 175.1(4) . .
C15 C14 C23 C22 176.9(4) . .
C13 C14 C23 C22 -6.2(6) . .
Mg2 O7 C24 O8 -72.6(9) 1_455 .
Mg2 O7 C24 C17 110.5(7) 1_455 .
Zn3 O8 C24 O7 5.9(5) 1_455 .
Zn3 O8 C24 C17 -177.2(3) 1_455 .
C16 C17 C24 O7 37.8(6) . .
C18 C17 C24 O7 -141.0(4) . .
C16 C17 C24 O8 -139.2(4) . .
C18 C17 C24 O8 41.9(6) . .
Mg2 O10 C25 O9 42.9(6) . .
Mg2 O10 C25 C26 -134.0(3) . .
Zn1 O9 C25 O10 -27.6(6) . .
Mg1 O9 C25 O10 -27.6(6) . .
Zn1 O9 C25 C26 149.5(3) . .
Mg1 O9 C25 C26 149.5(3) . .
O10 C25 C26 C27 140.5(4) . .
O9 C25 C26 C27 -36.7(5) . .
O10 C25 C26 C28 -35.7(6) . .
O9 C25 C26 C28 147.0(4) . .
C28 C26 C27 C27 3.3(5) . 8_565
C25 C26 C27 C27 -173.1(2) . 8_565
C27 C26 C28 C29 175.5(4) . .
C25 C26 C28 C29 -8.4(6) . .
C27 C26 C28 C28 -3.3(5) . 8_565
C25 C26 C28 C28 172.8(3) . 8_565
C26 C28 C29 C30 -178.5(4) . .
C28 C28 C29 C30 0.2(5) 8_565 .
C28 C29 C30 C30 -0.2(5) . 8_565
Mg2 O11 C31 O12 25.2(10) . .
Mg2 O11 C31 C32 -152.6(5) . .
Mg2 O11 C31 Mg3 15.1(7) . .
Zn3 O12 C31 O11 -16.9(6) . .
Mg3 O12 C31 O11 -16.9(6) . .
Zn3 O12 C31 C32 161.0(3) . .
Mg3 O12 C31 C32 161.0(3) . .
O11 C31 C32 C33 36.8(6) . .
O12 C31 C32 C33 -141.2(4) . .
Mg3 C31 C32 C33 -117.6(5) . .
O11 C31 C32 C34 -145.3(4) . .
O12 C31 C32 C34 36.7(6) . .
Mg3 C31 C32 C34 60.3(7) . .
C34 C32 C33 C33 -3.1(5) . 8_565
C31 C32 C33 C33 174.8(2) . 8_565
C33 C32 C34 C35 -171.7(4) . .
C31 C32 C34 C35 10.5(6) . .
C33 C32 C34 C34 3.1(5) . 8_565
C31 C32 C34 C34 -174.8(3) . 8_565
C34 C34 C35 C36 -1.3(5) 8_565 .
C32 C34 C35 C36 173.5(4) . .
C34 C35 C36 C36 1.3(6) . 8_565
C41 N1 C37 C38 -0.5(12) . .
Mg1 N1 C37 C38 179.5(7) . .
Zn1 N1 C37 C38 179.5(7) . .
N1 C37 C38 C39 -0.4(15) . .
C37 C38 C39 C40 2.4(15) . .
C38 C39 C40 C41 -3.3(15) . .
C37 N1 C41 C40 -0.4(12) . .
Mg1 N1 C41 C40 179.6(7) . .
Zn1 N1 C41 C40 179.6(7) . .
C39 C40 C41 N1 2.5(16) . .
C46 N2 C42 C43 -2.0(11) . .
Mg3 N2 C42 C43 -177.2(6) . .
Zn3 N2 C42 C43 -177.2(6) . .
N2 C42 C43 C44 0.2(12) . .
C42 C43 C44 C45 2.3(12) . .
C43 C44 C45 C46 -3.0(13) . .
C42 N2 C46 C45 1.2(12) . .
Mg3 N2 C46 C45 176.5(7) . .
Zn3 N2 C46 C45 176.5(7) . .
C44 C45 C46 N2 1.2(15) . .
C51 N3 C47 C48 0.0 . .
N3 C47 C48 C49 0.0 . .
C47 C48 C49 C50 0.0 . .
C48 C49 C50 C51 0.0 . .
C49 C50 C51 N3 0.0 . .
C47 N3 C51 C50 0.0 . .
C56 N4 C52 C53 0.0 . .
N4 C52 C53 C54 0.0 . .
C52 C53 C54 C55 0.0 . .
C53 C54 C55 C56 0.0 . .
C54 C55 C56 N4 0.0 . .
C52 N4 C56 C55 0.0 . .
